data_1516861
loop_
_publ_author_name
'Barbara Barszcz'
'Joanna Masternak'
'Maciej Hodorowicz'
'Ewa Matczak-Jon'
'Agnieszka Jablonska-Wawrzycka'
'Katarzyna Stadnicka'
'Malgorzata Zienkiewicz'
'Karolina Krolewska'
'Julia Kazmierczak-Baranska'

_publ_section_title
;
 Synthesis, crystal structure and NMR investigation of novel Ca(II)
 complexes with heterocyclic alcohol, aldehyde and carboxylate ligands.
 Evaluation of Ca(II) and Cd(II) analogues for anticancer activity
;
_journal_name_full
;
Inorganica Chimica Acta
;
_journal_page_first 85
_journal_page_last 94
_journal_volume 399
_journal_year 2013
_chemical_formula_moiety '(C5 H6 N2 O)2, (Ca 2+), (N O3 1-)2'
_chemical_formula_sum 'C10 H12 Ca N6 O8'
_chemical_formula_weight 384.34
_space_group_IT_number 2
_symmetry_cell_setting triclinic
_symmetry_space_group_name_Hall '-P 1'
_symmetry_space_group_name_H-M 'P -1'
_atom_sites_solution_hydrogens geom
_atom_sites_solution_primary direct
_atom_sites_solution_secondary difmap
_cell_angle_alpha 82.762(3)
_cell_angle_beta 83.740(3)
_cell_angle_gamma 85.249(2)
_cell_formula_units_Z 2
_cell_length_a 7.0216(4)
_cell_length_b 7.6611(4)
_cell_length_c 14.6518(9)
_cell_measurement_reflns_used 1936
_cell_measurement_temperature 100(2)
_cell_measurement_theta_max 27.485
_cell_measurement_theta_min 0.998
_cell_volume 775.31(8)
_computing_cell_refinement 'HKL Scalepack (Otwinowski & Minor, 1997)'
_computing_data_collection 'Collect (Nonius BV, 1997-2000)'
_computing_data_reduction 'HKL DENZO and Scalepack (Otwinowski & Minor, 1997)'
_computing_molecular_graphics 'Ortep3 (Farrugia, 1999)'
_computing_publication_material 'SHELXL-97 (Sheldrick, 1997)'
_computing_structure_refinement 'SHELXL-97 (Sheldrick, 1997)'
_computing_structure_solution 'SIR-92 (ALTOMARE et al., 1994)'
_diffrn_ambient_temperature 100(2)
_diffrn_detector_area_resol_mean 9
_diffrn_measured_fraction_theta_full 0.988
_diffrn_measured_fraction_theta_max 0.988
_diffrn_measurement_device '95mm CCD camera on \k-goniostat'
_diffrn_measurement_device_type KappaCCD
_diffrn_measurement_method '\f and \o scans to fill Ewald sphere'
_diffrn_radiation_monochromator 'horizontally mounted graphite crystal'
_diffrn_radiation_source 'fine-focus sealed tube'
_diffrn_radiation_type MoK\a
_diffrn_radiation_wavelength 0.71073
_diffrn_reflns_av_R_equivalents 0.0260
_diffrn_reflns_av_sigmaI/netI 0.0631
_diffrn_reflns_limit_h_max 5
_diffrn_reflns_limit_h_min -9
_diffrn_reflns_limit_k_max 9
_diffrn_reflns_limit_k_min -9
_diffrn_reflns_limit_l_max 18
_diffrn_reflns_limit_l_min -18
_diffrn_reflns_number 4738
_diffrn_reflns_theta_full 27.44
_diffrn_reflns_theta_max 27.44
_diffrn_reflns_theta_min 2.93
_exptl_absorpt_coefficient_mu 0.462
_exptl_absorpt_correction_T_max 0.9174
_exptl_absorpt_correction_T_min 0.8739
_exptl_absorpt_correction_type multi-scan
_exptl_absorpt_process_details 'HKL DENZO and Scalepack (Otwinowski & Minor, 1997)'
_exptl_crystal_colour colourless
_exptl_crystal_density_diffrn 1.646
_exptl_crystal_density_method 'not measured'
_exptl_crystal_description prism
_exptl_crystal_F_000 396
_exptl_crystal_size_max 0.30
_exptl_crystal_size_mid 0.22
_exptl_crystal_size_min 0.19
_refine_diff_density_max 0.714
_refine_diff_density_min -0.692
_refine_diff_density_rms 0.088
_refine_ls_extinction_method none
_refine_ls_goodness_of_fit_ref 0.841
_refine_ls_hydrogen_treatment constr
_refine_ls_matrix_type full
_refine_ls_number_parameters 226
_refine_ls_number_reflns 3483
_refine_ls_number_restraints 0
_refine_ls_restrained_S_all 0.841
_refine_ls_R_factor_all 0.0711
_refine_ls_R_factor_gt 0.0498
_refine_ls_shift/su_max 0.000
_refine_ls_shift/su_mean 0.000
_refine_ls_structure_factor_coef Fsqd
_refine_ls_weighting_details 'w=1/[\s^2^(Fo^2^)+(0.0999P)^2^+1.8797P] where P=(Fo^2^+2Fc^2^)/3'
_refine_ls_weighting_scheme calc
_refine_ls_wR_factor_gt 0.1372
_refine_ls_wR_factor_ref 0.1549
_reflns_number_gt 2685
_reflns_number_total 3483
_reflns_threshold_expression >2sigma(I)
_cod_data_source_file ICA-2013-399-85-94-2.cif
_cod_data_source_block Ca-4Me
_cod_database_code 1516861

loop_
_symmetry_equiv_pos_as_xyz
'x, y, z'
'-x, -y, -z'

loop_
_atom_site_label
_atom_site_type_symbol
_atom_site_fract_x
_atom_site_fract_y
_atom_site_fract_z
_atom_site_U_iso_or_equiv
_atom_site_adp_type
_atom_site_occupancy
_atom_site_symmetry_multiplicity
_atom_site_calc_flag
_atom_site_refinement_flags
Ca1 Ca 0.72160(8) 0.33607(7) 0.25666(4) 0.01429(18) Uani 1 1 d .
N1 N 0.6201(3) 0.2927(3) 0.10414(16) 0.0156(5) Uani 1 1 d .
C2 C 0.6683(4) 0.3246(4) 0.01534(19) 0.0153(6) Uani 1 1 d .
H2 H 0.7837 0.3751 -0.0113 0.018 Uiso 1 1 calc R
N3 N 0.5324(3) 0.2763(3) -0.03439(16) 0.0163(5) Uani 1 1 d .
H3 H 0.5373 0.2876 -0.0951 0.020 Uiso 1 1 calc R
C4 C 0.3882(4) 0.2078(4) 0.0251(2) 0.0170(6) Uani 1 1 d .
C5 C 0.4438(4) 0.2178(4) 0.11188(19) 0.0155(6) Uani 1 1 d .
C6 C 0.3462(4) 0.1695(4) 0.20125(19) 0.0158(6) Uani 1 1 d .
H6 H 0.2298 0.1128 0.2055 0.019 Uiso 1 1 calc R
O7 O 0.4085(3) 0.1991(3) 0.27354(13) 0.0176(4) Uani 1 1 d .
C8 C 0.2105(4) 0.1491(4) -0.0054(2) 0.0219(6) Uani 1 1 d .
H8A H 0.2209 0.1598 -0.0731 0.026 Uiso 1 1 calc R
H8B H 0.0990 0.2232 0.0172 0.026 Uiso 1 1 calc R
H8C H 0.1947 0.0259 0.0197 0.026 Uiso 1 1 calc R
N11 N 0.7429(3) 0.1565(3) 0.41096(16) 0.0151(5) Uani 1 1 d .
C12 C 0.6865(4) 0.1555(4) 0.49890(19) 0.0161(6) Uani 1 1 d .
H12 H 0.6360 0.2569 0.5271 0.019 Uiso 1 1 calc R
N13 N 0.7093(3) -0.0098(3) 0.54527(16) 0.0154(5) Uani 1 1 d .
H13 H 0.6801 -0.0386 0.6049 0.019 Uiso 1 1 calc R
C14 C 0.7845(4) -0.1228(4) 0.48397(19) 0.0158(6) Uani 1 1 d .
C15 C 0.8071(4) -0.0182(4) 0.39998(19) 0.0155(6) Uani 1 1 d .
C16 C 0.8811(4) -0.0641(4) 0.31046(19) 0.0173(6) Uani 1 1 d .
H16 H 0.9273 -0.1826 0.3046 0.021 Uiso 1 1 calc R
O17 O 0.8871(3) 0.0449(3) 0.24055(13) 0.0192(4) Uani 1 1 d .
C18 C 0.8257(5) -0.3153(4) 0.5103(2) 0.0209(6) Uani 1 1 d .
H18A H 0.7920 -0.3441 0.5769 0.025 Uiso 1 1 calc R
H18B H 0.9626 -0.3467 0.4950 0.025 Uiso 1 1 calc R
H18C H 0.7495 -0.3817 0.4763 0.025 Uiso 1 1 calc R
N2 N 1.0595(3) 0.5250(3) 0.21180(16) 0.0183(5) Uani 1 1 d .
O21 O 0.9812(3) 0.4950(3) 0.29408(13) 0.0188(4) Uani 1 1 d .
O22 O 1.0007(3) 0.4444(3) 0.15056(14) 0.0207(5) Uani 1 1 d .
O23 O 1.1851(3) 0.6297(3) 0.19249(16) 0.0325(6) Uani 1 1 d .
N4 N 0.5246(3) 0.6736(3) 0.28693(16) 0.0167(5) Uani 1 1 d .
O41 O 0.5346(3) 0.5534(3) 0.35430(13) 0.0195(4) Uani 1 1 d .
O42 O 0.6026(3) 0.6354(3) 0.20859(13) 0.0187(4) Uani 1 1 d .
O43 O 0.4470(3) 0.8195(3) 0.29574(15) 0.0247(5) Uani 1 1 d .

loop_
_atom_site_aniso_label
_atom_site_aniso_U_11
_atom_site_aniso_U_22
_atom_site_aniso_U_33
_atom_site_aniso_U_23
_atom_site_aniso_U_13
_atom_site_aniso_U_12
Ca1 0.0162(3) 0.0149(3) 0.0117(3) -0.0012(2) -0.0010(2) -0.0022(2)
N1 0.0157(11) 0.0165(12) 0.0145(11) -0.0025(9) -0.0001(9) -0.0018(9)
C2 0.0154(13) 0.0162(13) 0.0137(13) -0.0004(10) -0.0005(11) -0.0008(11)
N3 0.0193(12) 0.0176(12) 0.0117(11) -0.0025(9) -0.0006(9) -0.0001(10)
C4 0.0175(13) 0.0158(14) 0.0176(14) -0.0032(11) -0.0012(11) 0.0003(11)
C5 0.0152(13) 0.0155(13) 0.0155(13) -0.0023(10) -0.0001(11) -0.0004(11)
C6 0.0134(12) 0.0151(13) 0.0183(14) -0.0010(11) -0.0020(11) 0.0004(10)
O7 0.0199(10) 0.0185(10) 0.0143(10) -0.0027(8) 0.0001(8) -0.0019(8)
C8 0.0207(14) 0.0248(16) 0.0210(15) -0.0039(12) -0.0051(12) -0.0012(12)
N11 0.0146(11) 0.0150(12) 0.0155(11) -0.0024(9) -0.0011(9) -0.0008(9)
C12 0.0146(13) 0.0184(14) 0.0154(13) -0.0020(11) -0.0013(11) -0.0015(11)
N13 0.0167(11) 0.0180(12) 0.0116(11) -0.0001(9) -0.0023(9) -0.0029(9)
C14 0.0139(12) 0.0177(14) 0.0162(13) -0.0014(11) -0.0029(11) -0.0028(11)
C15 0.0144(13) 0.0159(14) 0.0169(13) -0.0027(11) -0.0027(11) -0.0029(11)
C16 0.0175(13) 0.0176(14) 0.0165(14) -0.0014(11) -0.0013(11) -0.0013(11)
O17 0.0228(10) 0.0196(10) 0.0140(10) -0.0009(8) 0.0022(8) -0.0013(8)
C18 0.0250(15) 0.0191(15) 0.0177(14) 0.0017(11) -0.0020(12) -0.0020(12)
N2 0.0179(12) 0.0206(13) 0.0162(12) -0.0019(10) 0.0002(10) -0.0029(10)
O21 0.0185(10) 0.0254(11) 0.0122(10) -0.0007(8) 0.0006(8) -0.0047(8)
O22 0.0225(11) 0.0239(11) 0.0170(10) -0.0070(8) 0.0002(8) -0.0060(9)
O23 0.0291(12) 0.0429(15) 0.0278(13) -0.0073(11) 0.0069(10) -0.0232(11)
N4 0.0182(11) 0.0187(12) 0.0144(11) -0.0023(9) -0.0023(9) -0.0059(10)
O41 0.0264(11) 0.0177(10) 0.0131(10) 0.0012(8) -0.0009(8) -0.0003(9)
O42 0.0238(10) 0.0216(11) 0.0103(9) -0.0033(8) 0.0001(8) 0.0014(9)
O43 0.0372(13) 0.0149(10) 0.0220(11) -0.0057(8) -0.0036(10) 0.0037(9)

loop_
_atom_type_symbol
_atom_type_description
_atom_type_scat_dispersion_real
_atom_type_scat_dispersion_imag
_atom_type_scat_source
C C 0.0033 0.0016 'International Tables Vol C Tables 4.2.6.8 and 6.1.1.4'
H H 0.0000 0.0000 'International Tables Vol C Tables 4.2.6.8 and 6.1.1.4'
N N 0.0061 0.0033 'International Tables Vol C Tables 4.2.6.8 and 6.1.1.4'
O O 0.0106 0.0060 'International Tables Vol C Tables 4.2.6.8 and 6.1.1.4'
Ca Ca 0.2262 0.3064 'International Tables Vol C Tables 4.2.6.8 and 6.1.1.4'

loop_
_geom_angle_atom_site_label_1
_geom_angle_atom_site_label_2
_geom_angle_atom_site_label_3
_geom_angle
O42 Ca1 O21 80.10(7)
O42 Ca1 O17 157.37(7)
O21 Ca1 O17 100.82(7)
O42 Ca1 N1 81.05(7)
O21 Ca1 N1 130.42(7)
O17 Ca1 N1 81.40(7)
O42 Ca1 O7 97.43(7)
O21 Ca1 O7 159.59(7)
O17 Ca1 O7 89.23(7)
N1 Ca1 O7 68.32(7)
O42 Ca1 O22 79.08(7)
O21 Ca1 O22 52.45(7)
O17 Ca1 O22 83.67(7)
N1 Ca1 O22 79.11(7)
O7 Ca1 O22 147.35(7)
O42 Ca1 N11 133.69(7)
O21 Ca1 N11 86.64(7)
O17 Ca1 N11 68.68(7)
N1 Ca1 N11 136.81(8)
O7 Ca1 N11 80.49(7)
O22 Ca1 N11 125.28(7)
O42 Ca1 O41 51.78(6)
O21 Ca1 O41 79.84(7)
O17 Ca1 O41 150.85(7)
N1 Ca1 O41 120.61(7)
O7 Ca1 O41 82.78(7)
O22 Ca1 O41 117.25(7)
N11 Ca1 O41 82.33(7)
O42 Ca1 N2 75.66(7)
O21 Ca1 N2 26.27(7)
O17 Ca1 N2 95.06(7)
N1 Ca1 N2 104.36(7)
O7 Ca1 N2 170.91(7)
O22 Ca1 N2 26.45(7)
N11 Ca1 N2 108.53(7)
O41 Ca1 N2 97.09(7)
O42 Ca1 N4 25.87(6)
O21 Ca1 N4 78.68(7)
O17 Ca1 N4 176.73(7)
N1 Ca1 N4 101.41(7)
O7 Ca1 N4 90.28(7)
O22 Ca1 N4 98.45(7)
N11 Ca1 N4 108.05(7)
O41 Ca1 N4 25.92(6)
N2 Ca1 N4 85.88(7)
O42 Ca1 C16 177.33(7)
O21 Ca1 C16 100.96(7)
O17 Ca1 C16 20.13(7)
N1 Ca1 C16 96.44(8)
O7 Ca1 C16 82.43(7)
O22 Ca1 C16 99.60(7)
N11 Ca1 C16 48.95(7)
O41 Ca1 C16 130.74(7)
N2 Ca1 C16 104.20(7)
N4 Ca1 C16 156.66(7)
C2 N1 C5 105.0(2)
C2 N1 Ca1 142.20(19)
C5 N1 Ca1 112.67(17)
N1 C2 N3 111.5(2)
N1 C2 H2 124.3
N3 C2 H2 124.3
C4 N3 C2 108.8(2)
C4 N3 H3 125.6
C2 N3 H3 125.6
N3 C4 C5 104.5(2)
N3 C4 C8 123.3(3)
C5 C4 C8 132.0(3)
C4 C5 N1 110.2(2)
C4 C5 C6 129.8(3)
N1 C5 C6 119.9(2)
O7 C6 C5 122.3(3)
O7 C6 H6 118.9
C5 C6 H6 118.9
C6 O7 Ca1 116.75(18)
C4 C8 H8A 109.5
C4 C8 H8B 109.5
H8A C8 H8B 109.5
C4 C8 H8C 109.5
H8A C8 H8C 109.5
H8B C8 H8C 109.5
C12 N11 C15 105.2(2)
C12 N11 Ca1 142.85(19)
C15 N11 Ca1 110.56(17)
N11 C12 N13 111.4(3)
N11 C12 H12 124.3
N13 C12 H12 124.3
C14 N13 C12 108.7(2)
C14 N13 H13 125.6
C12 N13 H13 125.6
N13 C14 C15 104.7(2)
N13 C14 C18 123.4(3)
C15 C14 C18 131.9(3)
C14 C15 N11 110.0(2)
C14 C15 C16 130.1(3)
N11 C15 C16 119.9(2)
O17 C16 C15 122.4(3)
O17 C16 Ca1 43.09(14)
C15 C16 Ca1 79.77(16)
O17 C16 H16 118.8
C15 C16 H16 118.8
Ca1 C16 H16 160.6
C16 O17 Ca1 116.77(18)
C14 C18 H18A 109.5
C14 C18 H18B 109.5
H18A C18 H18B 109.5
C14 C18 H18C 109.5
H18A C18 H18C 109.5
H18B C18 H18C 109.5
O23 N2 O21 120.9(2)
O23 N2 O22 121.7(2)
O21 N2 O22 117.4(2)
O23 N2 Ca1 169.8(2)
O21 N2 Ca1 57.45(13)
O22 N2 Ca1 60.84(13)
N2 O21 Ca1 96.28(15)
N2 O22 Ca1 92.71(15)
O43 N4 O41 122.4(2)
O43 N4 O42 121.0(2)
O41 N4 O42 116.6(2)
O43 N4 Ca1 176.71(19)
O41 N4 Ca1 60.62(13)
O42 N4 Ca1 55.94(13)
N4 O41 Ca1 93.46(15)
N4 O42 Ca1 98.19(15)

loop_
_geom_bond_atom_site_label_1
_geom_bond_atom_site_label_2
_geom_bond_distance
Ca1 O42 2.420(2)
Ca1 O21 2.421(2)
Ca1 O17 2.454(2)
Ca1 N1 2.487(2)
Ca1 O7 2.489(2)
Ca1 O22 2.495(2)
Ca1 N11 2.506(2)
Ca1 O41 2.524(2)
Ca1 N2 2.854(2)
Ca1 N4 2.891(3)
Ca1 C16 3.207(3)
N1 C2 1.306(4)
N1 C5 1.395(4)
C2 N3 1.363(4)
C2 H2 0.9500
N3 C4 1.357(4)
N3 H3 0.8800
C4 C5 1.382(4)
C4 C8 1.492(4)
C5 C6 1.430(4)
C6 O7 1.242(3)
C6 H6 0.9500
C8 H8A 0.9800
C8 H8B 0.9800
C8 H8C 0.9800
N11 C12 1.305(4)
N11 C15 1.400(4)
C12 N13 1.365(4)
C12 H12 0.9500
N13 C14 1.361(4)
N13 H13 0.8800
C14 C15 1.383(4)
C14 C18 1.489(4)
C15 C16 1.432(4)
C16 O17 1.237(3)
C16 H16 0.9500
C18 H18A 0.9800
C18 H18B 0.9800
C18 H18C 0.9800
N2 O23 1.227(3)
N2 O21 1.271(3)
N2 O22 1.273(3)
N4 O43 1.218(3)
N4 O41 1.266(3)
N4 O42 1.274(3)

loop_
_geom_hbond_atom_site_label_D
_geom_hbond_atom_site_label_H
_geom_hbond_atom_site_label_A
_geom_hbond_distance_DH
_geom_hbond_distance_HA
_geom_hbond_distance_DA
_geom_hbond_angle_DHA
_geom_hbond_site_symmetry_A
N3 H3 O42 0.88 2.02 2.803(3) 147 2_665
N3 H3 O23 0.88 2.37 2.939(3) 123 2_765
N13 H13 O7 0.88 2.10 2.930(3) 157 2_656
N13 H13 O43 0.88 2.41 2.965(3) 121 2_666

loop_
_geom_torsion_atom_site_label_1
_geom_torsion_atom_site_label_2
_geom_torsion_atom_site_label_3
_geom_torsion_atom_site_label_4
_geom_torsion
O42 Ca1 N1 C2 73.4(3)
O21 Ca1 N1 C2 4.7(4)
O17 Ca1 N1 C2 -92.3(3)
O7 Ca1 N1 C2 175.1(3)
O22 Ca1 N1 C2 -7.1(3)
N11 Ca1 N1 C2 -138.0(3)
O41 Ca1 N1 C2 108.2(3)
N2 Ca1 N1 C2 0.8(3)
N4 Ca1 N1 C2 89.4(3)
C16 Ca1 N1 C2 -105.7(3)
O42 Ca1 N1 C5 -101.06(18)
O21 Ca1 N1 C5 -169.80(16)
O17 Ca1 N1 C5 93.28(18)
O7 Ca1 N1 C5 0.67(17)
O22 Ca1 N1 C5 178.44(19)
N11 Ca1 N1 C5 47.6(2)
O41 Ca1 N1 C5 -66.2(2)
N2 Ca1 N1 C5 -173.66(18)
N4 Ca1 N1 C5 -85.03(18)
C16 Ca1 N1 C5 79.86(19)
C5 N1 C2 N3 0.6(3)
Ca1 N1 C2 N3 -174.1(2)
N1 C2 N3 C4 -0.5(3)
C2 N3 C4 C5 0.1(3)
C2 N3 C4 C8 177.0(3)
N3 C4 C5 N1 0.2(3)
C8 C4 C5 N1 -176.2(3)
N3 C4 C5 C6 178.1(3)
C8 C4 C5 C6 1.7(5)
C2 N1 C5 C4 -0.5(3)
Ca1 N1 C5 C4 175.94(18)
C2 N1 C5 C6 -178.7(2)
Ca1 N1 C5 C6 -2.2(3)
C4 C5 C6 O7 -174.3(3)
N1 C5 C6 O7 3.4(4)
C5 C6 O7 Ca1 -2.6(3)
O42 Ca1 O7 C6 78.23(19)
O21 Ca1 O7 C6 159.8(2)
O17 Ca1 O7 C6 -80.07(19)
N1 Ca1 O7 C6 0.98(19)
O22 Ca1 O7 C6 -3.1(3)
N11 Ca1 O7 C6 -148.6(2)
O41 Ca1 O7 C6 128.0(2)
N2 Ca1 O7 C6 38.3(5)
N4 Ca1 O7 C6 103.17(19)
C16 Ca1 O7 C6 -99.1(2)
O42 Ca1 N11 C12 10.6(4)
O21 Ca1 N11 C12 83.5(3)
O17 Ca1 N11 C12 -173.5(3)
N1 Ca1 N11 C12 -124.1(3)
O7 Ca1 N11 C12 -80.6(3)
O22 Ca1 N11 C12 121.4(3)
O41 Ca1 N11 C12 3.3(3)
N2 Ca1 N11 C12 98.2(3)
N4 Ca1 N11 C12 6.6(3)
C16 Ca1 N11 C12 -168.8(4)
O42 Ca1 N11 C15 173.93(15)
O21 Ca1 N11 C15 -113.18(18)
O17 Ca1 N11 C15 -10.20(16)
N1 Ca1 N11 C15 39.2(2)
O7 Ca1 N11 C15 82.71(18)
O22 Ca1 N11 C15 -75.29(19)
O41 Ca1 N11 C15 166.63(18)
N2 Ca1 N11 C15 -98.43(18)
N4 Ca1 N11 C15 169.88(16)
C16 Ca1 N11 C15 -5.50(16)
C15 N11 C12 N13 -0.4(3)
Ca1 N11 C12 N13 163.4(2)
N11 C12 N13 C14 -0.1(3)
C12 N13 C14 C15 0.5(3)
C12 N13 C14 C18 -179.0(3)
N13 C14 C15 N11 -0.8(3)
C18 C14 C15 N11 178.7(3)
N13 C14 C15 C16 179.6(3)
C18 C14 C15 C16 -0.9(5)
C12 N11 C15 C14 0.7(3)
Ca1 N11 C15 C14 -168.92(18)
C12 N11 C15 C16 -179.6(3)
Ca1 N11 C15 C16 10.8(3)
C14 C15 C16 O17 177.9(3)
N11 C15 C16 O17 -1.8(4)
C14 C15 C16 Ca1 171.6(3)
N11 C15 C16 Ca1 -8.0(2)
O42 Ca1 C16 O17 21.8(17)
O21 Ca1 C16 O17 -91.5(2)
N1 Ca1 C16 O17 41.8(2)
O7 Ca1 C16 O17 108.9(2)
O22 Ca1 C16 O17 -38.2(2)
N11 Ca1 C16 O17 -167.2(2)
O41 Ca1 C16 O17 -177.51(19)
N2 Ca1 C16 O17 -64.8(2)
N4 Ca1 C16 O17 -178.3(2)
O42 Ca1 C16 C15 -165.9(15)
O21 Ca1 C16 C15 80.77(16)
O17 Ca1 C16 C15 172.3(3)
N1 Ca1 C16 C15 -145.88(16)
O7 Ca1 C16 C15 -78.84(16)
O22 Ca1 C16 C15 134.13(16)
N11 Ca1 C16 C15 5.11(15)
O41 Ca1 C16 C15 -5.2(2)
N2 Ca1 C16 C15 107.49(16)
N4 Ca1 C16 C15 -6.0(3)
C15 C16 O17 Ca1 -9.0(4)
O42 Ca1 O17 C16 -177.4(2)
O21 Ca1 O17 C16 92.4(2)
N1 Ca1 O17 C16 -137.9(2)
O7 Ca1 O17 C16 -69.7(2)
O22 Ca1 O17 C16 142.2(2)
N11 Ca1 O17 C16 10.3(2)
O41 Ca1 O17 C16 3.9(3)
N2 Ca1 O17 C16 118.3(2)
N4 Ca1 O17 C16 11.6(14)
O42 Ca1 N2 O23 12.9(11)
O21 Ca1 N2 O23 -83.8(11)
O17 Ca1 N2 O23 171.9(11)
N1 Ca1 N2 O23 89.5(11)
O7 Ca1 N2 O23 54.0(13)
O22 Ca1 N2 O23 107.2(11)
N11 Ca1 N2 O23 -118.9(11)
O41 Ca1 N2 O23 -34.6(11)
N4 Ca1 N2 O23 -11.2(11)
C16 Ca1 N2 O23 -169.9(11)
O42 Ca1 N2 O21 96.73(16)
O17 Ca1 N2 O21 -104.25(16)
N1 Ca1 N2 O21 173.36(16)
O7 Ca1 N2 O21 137.8(4)
O22 Ca1 N2 O21 -169.0(3)
N11 Ca1 N2 O21 -35.05(17)
O41 Ca1 N2 O21 49.20(16)
N4 Ca1 N2 O21 72.62(16)
C16 Ca1 N2 O21 -86.02(16)
O42 Ca1 N2 O22 -94.29(16)
O21 Ca1 N2 O22 169.0(3)
O17 Ca1 N2 O22 64.74(16)
N1 Ca1 N2 O22 -17.66(16)
O7 Ca1 N2 O22 -53.2(5)
N11 Ca1 N2 O22 133.93(15)
O41 Ca1 N2 O22 -141.81(15)
N4 Ca1 N2 O22 -118.40(16)
C16 Ca1 N2 O22 82.96(16)
O23 N2 O21 Ca1 168.2(2)
O22 N2 O21 Ca1 -10.8(2)
O42 Ca1 O21 N2 -77.61(16)
O17 Ca1 O21 N2 79.40(16)
N1 Ca1 O21 N2 -8.5(2)
O7 Ca1 O21 N2 -162.29(19)
O22 Ca1 O21 N2 6.16(14)
N11 Ca1 O21 N2 146.94(16)
O41 Ca1 O21 N2 -130.25(16)
N4 Ca1 O21 N2 -103.89(16)
C16 Ca1 O21 N2 99.90(16)
O23 N2 O22 Ca1 -168.6(2)
O21 N2 O22 Ca1 10.5(2)
O42 Ca1 O22 N2 79.72(15)
O21 Ca1 O22 N2 -6.12(14)
O17 Ca1 O22 N2 -114.99(16)
N1 Ca1 O22 N2 162.59(16)
O7 Ca1 O22 N2 166.44(15)
N11 Ca1 O22 N2 -56.76(18)
O41 Ca1 O22 N2 43.63(17)
N4 Ca1 O22 N2 62.50(16)
C16 Ca1 O22 N2 -102.63(16)
O42 Ca1 N4 O43 -24(3)
O21 Ca1 N4 O43 67(3)
O17 Ca1 N4 O43 148(3)
N1 Ca1 N4 O43 -63(3)
O7 Ca1 N4 O43 -131(3)
O22 Ca1 N4 O43 18(3)
N11 Ca1 N4 O43 149(3)
O41 Ca1 N4 O43 157(3)
N2 Ca1 N4 O43 41(3)
C16 Ca1 N4 O43 158(3)
O42 Ca1 N4 O41 179.3(2)
O21 Ca1 N4 O41 -90.03(15)
O17 Ca1 N4 O41 -8.7(13)
N1 Ca1 N4 O41 140.61(15)
O7 Ca1 N4 O41 72.69(15)
O22 Ca1 N4 O41 -138.88(15)
N11 Ca1 N4 O41 -7.39(17)
N2 Ca1 N4 O41 -115.55(16)
C16 Ca1 N4 O41 1.4(3)
O21 Ca1 N4 O42 90.64(16)
O17 Ca1 N4 O42 172.0(12)
N1 Ca1 N4 O42 -38.71(17)
O7 Ca1 N4 O42 -106.63(16)
O22 Ca1 N4 O42 41.79(16)
N11 Ca1 N4 O42 173.29(15)
O41 Ca1 N4 O42 -179.3(2)
N2 Ca1 N4 O42 65.13(16)
C16 Ca1 N4 O42 -177.89(18)
O43 N4 O41 Ca1 -178.5(2)
O42 N4 O41 Ca1 0.6(2)
O42 Ca1 O41 N4 -0.37(14)
O21 Ca1 O41 N4 84.97(15)
O17 Ca1 O41 N4 178.99(16)
N1 Ca1 O41 N4 -46.27(17)
O7 Ca1 O41 N4 -105.78(15)
O22 Ca1 O41 N4 47.03(17)
N11 Ca1 O41 N4 172.91(16)
N2 Ca1 O41 N4 65.07(16)
C16 Ca1 O41 N4 -179.25(14)
O43 N4 O42 Ca1 178.4(2)
O41 N4 O42 Ca1 -0.7(2)
O21 Ca1 O42 N4 -84.43(16)
O17 Ca1 O42 N4 -178.82(18)
N1 Ca1 O42 N4 141.64(16)
O7 Ca1 O42 N4 75.07(16)
O22 Ca1 O42 N4 -137.82(16)
N11 Ca1 O42 N4 -8.8(2)
O41 Ca1 O42 N4 0.38(14)
N2 Ca1 O42 N4 -110.93(16)
C16 Ca1 O42 N4 161.8(15)
